data_2226993
loop_
_publ_author_name
'Preeti, B.'
'Sarveswari, S.'
'Vijayakumar, V.'
'Tan, Kang Wai'
'Tiekink, Edward R. T.'

_publ_section_title
;
 1-[6-Chloro-4-(2-chlorophenyl)-2-methyl-3-quinolyl]ethanone
;
_journal_coeditor_code LH5080
_journal_issue 8
_journal_name_full 'Acta Crystallographica Section E'
_journal_page_first o2002
_journal_paper_doi 10.1107/S1600536810026991
_journal_volume 66
_journal_year 2010
_chemical_formula_iupac 'C18 H13 Cl2 N1 O1'
_chemical_formula_moiety 'C18 H13 Cl2 N1 O1'
_chemical_formula_sum 'C18 H13 Cl2 N O'
_chemical_formula_weight 330.22
_chemical_name_systematic
;
1-[6-Chloro-4-(2-chlorophenyl)-2-methyl-3-quinolyl]ethanone
;
_space_group_IT_number 14
_symmetry_cell_setting monoclinic
_symmetry_space_group_name_Hall '-P 2yn'
_symmetry_space_group_name_H-M 'P 1 21/n 1'
_atom_sites_solution_hydrogens geom
_atom_sites_solution_primary direct
_atom_sites_solution_secondary difmap
_audit_creation_method SHELXL-97
_cell_angle_alpha 90
_cell_angle_beta 93.3670(10)
_cell_angle_gamma 90
_cell_formula_units_Z 4
_cell_length_a 10.3105(6)
_cell_length_b 12.8882(7)
_cell_length_c 11.7968(7)
_cell_measurement_reflns_used 6804
_cell_measurement_temperature 100(2)
_cell_measurement_theta_max 28.2
_cell_measurement_theta_min 2.3
_cell_volume 1564.90(16)
_computing_cell_refinement 'SAINT (Bruker, 2008)'
_computing_data_collection 'APEX2 (Bruker, 2008)'
_computing_data_reduction 'SAINT (Bruker, 2008)'
_computing_molecular_graphics 'ORTEP-3 (Farrugia, 1997) and DIAMOND (Brandenburg, 2006)'
_computing_publication_material 'publCIF (Westrip, 2010)'
_computing_structure_refinement 'SHELXL97 (Sheldrick, 2008)'
_computing_structure_solution 'SHELXS97 (Sheldrick, 2008)'
_diffrn_ambient_temperature 100(2)
_diffrn_measured_fraction_theta_full 1.000
_diffrn_measured_fraction_theta_max 1.000
_diffrn_measurement_device_type 'Bruker SMART APEX diffractometer'
_diffrn_measurement_method '\w scans'
_diffrn_radiation_monochromator graphite
_diffrn_radiation_source 'fine-focus sealed tube'
_diffrn_radiation_type MoK\a
_diffrn_radiation_wavelength 0.71073
_diffrn_reflns_av_R_equivalents 0.025
_diffrn_reflns_av_sigmaI/netI 0.021
_diffrn_reflns_limit_h_max 13
_diffrn_reflns_limit_h_min -13
_diffrn_reflns_limit_k_max 16
_diffrn_reflns_limit_k_min -16
_diffrn_reflns_limit_l_max 15
_diffrn_reflns_limit_l_min -15
_diffrn_reflns_number 14786
_diffrn_reflns_theta_full 27.5
_diffrn_reflns_theta_max 27.5
_diffrn_reflns_theta_min 2.3
_diffrn_standards_decay_% 0
_diffrn_standards_interval_count 0
_diffrn_standards_interval_time 0
_diffrn_standards_number 0
_exptl_absorpt_coefficient_mu 0.415
_exptl_absorpt_correction_T_max 1.000
_exptl_absorpt_correction_T_min 0.933
_exptl_absorpt_correction_type multi-scan
_exptl_absorpt_process_details '(SADABS; Sheldrick, 1996)'
_exptl_crystal_colour colourless
_exptl_crystal_density_diffrn 1.402
_exptl_crystal_density_method 'not measured'
_exptl_crystal_description block
_exptl_crystal_F_000 680
_exptl_crystal_size_max 0.29
_exptl_crystal_size_mid 0.24
_exptl_crystal_size_min 0.19
_refine_diff_density_max 0.38
_refine_diff_density_min -0.24
_refine_ls_extinction_method none
_refine_ls_goodness_of_fit_ref 1.03
_refine_ls_hydrogen_treatment constr
_refine_ls_matrix_type full
_refine_ls_number_parameters 201
_refine_ls_number_reflns 3594
_refine_ls_number_restraints 0
_refine_ls_restrained_S_all 1.03
_refine_ls_R_factor_all 0.034
_refine_ls_R_factor_gt 0.029
_refine_ls_shift/su_max 0.001
_refine_ls_shift/su_mean 0.000
_refine_ls_structure_factor_coef Fsqd
_refine_ls_weighting_details 'calc w=1/[\s^2^(Fo^2^)+(0.0409P)^2^+0.6548P] where P=(Fo^2^+2Fc^2^)/3'
_refine_ls_weighting_scheme calc
_refine_ls_wR_factor_gt 0.076
_refine_ls_wR_factor_ref 0.079
_reflns_number_gt 3189
_reflns_number_total 3594
_reflns_threshold_expression I>2\s(I)
_cod_data_source_file lh5080.cif
_cod_data_source_block I
_cod_original_sg_symbol_H-M 'P 21/n'
_cod_original_formula_sum 'C18 H13 Cl2 N1 O1'
_cod_database_code 2226993
_cod_database_fobs_code 2226993

loop_
_symmetry_equiv_pos_as_xyz
'x, y, z'
'-x+1/2, y+1/2, -z+1/2'
'-x, -y, -z'
'x-1/2, -y-1/2, z-1/2'

loop_
_atom_site_type_symbol
_atom_site_label
_atom_site_fract_x
_atom_site_fract_y
_atom_site_fract_z
_atom_site_U_iso_or_equiv
_atom_site_adp_type
_atom_site_calc_flag
_atom_site_refinement_flags
_atom_site_occupancy
_atom_site_disorder_assembly
_atom_site_disorder_group
Cl Cl1 -0.23962(3) 1.07600(3) 0.72582(3) 0.02312(9) Uani d . 1 . .
Cl Cl2 0.13655(3) 0.82921(3) 0.61673(3) 0.02099(9) Uani d . 1 . .
O O1 0.46437(10) 0.84047(8) 1.00816(9) 0.0300(2) Uani d . 1 . .
N N1 0.04450(12) 0.78055(9) 1.02995(9) 0.0227(2) Uani d . 1 . .
C C1 0.17096(14) 0.76859(10) 1.02455(11) 0.0212(3) Uani d . 1 . .
C C2 0.24419(13) 0.82174(10) 0.94326(10) 0.0175(3) Uani d . 1 . .
C C3 0.18344(12) 0.88978(9) 0.86805(10) 0.0150(2) Uani d . 1 . .
C C4 0.04755(12) 0.90673(9) 0.87489(10) 0.0155(2) Uani d . 1 . .
C C5 -0.02314(12) 0.97804(10) 0.80428(10) 0.0160(2) Uani d . 1 . .
H H5 0.0199 1.0186 0.7507 0.019 Uiso calc R 1 . .
C C6 -0.15383(12) 0.98816(10) 0.81377(10) 0.0179(3) Uani d . 1 . .
C C7 -0.22160(13) 0.92969(11) 0.89191(11) 0.0224(3) Uani d . 1 . .
H H7 -0.3128 0.9374 0.8959 0.027 Uiso calc R 1 . .
C C8 -0.15385(14) 0.86143(11) 0.96212(11) 0.0234(3) Uani d . 1 . .
H H8 -0.1987 0.8220 1.0155 0.028 Uiso calc R 1 . .
C C9 -0.01808(13) 0.84880(10) 0.95623(10) 0.0187(3) Uani d . 1 . .
C C10 0.23720(17) 0.69329(11) 1.10655(12) 0.0294(3) Uani d . 1 . .
H H10A 0.1717 0.6565 1.1481 0.044 Uiso calc R 1 . .
H H10B 0.2957 0.7312 1.1604 0.044 Uiso calc R 1 . .
H H10C 0.2874 0.6432 1.0646 0.044 Uiso calc R 1 . .
C C11 0.38793(14) 0.80115(10) 0.93929(11) 0.0209(3) Uani d . 1 . .
C C12 0.42837(16) 0.72882(13) 0.84825(13) 0.0326(4) Uani d . 1 . .
H H12A 0.5219 0.7157 0.8584 0.049 Uiso calc R 1 . .
H H12B 0.4085 0.7603 0.7736 0.049 Uiso calc R 1 . .
H H12C 0.3811 0.6632 0.8532 0.049 Uiso calc R 1 . .
C C13 0.25864(12) 0.94625(10) 0.78298(10) 0.0148(2) Uani d . 1 . .
C C14 0.24475(12) 0.92459(10) 0.66698(10) 0.0159(2) Uani d . 1 . .
C C15 0.31894(13) 0.97515(10) 0.58914(11) 0.0197(3) Uani d . 1 . .
H H15 0.3091 0.9584 0.5107 0.024 Uiso calc R 1 . .
C C16 0.40740(13) 1.05034(11) 0.62726(11) 0.0208(3) Uani d . 1 . .
H H16 0.4582 1.0855 0.5747 0.025 Uiso calc R 1 . .
C C17 0.42194(13) 1.07433(10) 0.74183(12) 0.0200(3) Uani d . 1 . .
H H17 0.4818 1.1265 0.7675 0.024 Uiso calc R 1 . .
C C18 0.34908(12) 1.02213(10) 0.81890(11) 0.0173(3) Uani d . 1 . .
H H18 0.3608 1.0382 0.8974 0.021 Uiso calc R 1 . .

loop_
_atom_site_aniso_label
_atom_site_aniso_U_11
_atom_site_aniso_U_22
_atom_site_aniso_U_33
_atom_site_aniso_U_12
_atom_site_aniso_U_13
_atom_site_aniso_U_23
Cl1 0.01579(16) 0.03008(18) 0.02304(17) 0.00616(12) -0.00267(12) -0.00421(13)
Cl2 0.02021(17) 0.02349(17) 0.01915(15) -0.00465(12) 0.00013(12) -0.00655(12)
O1 0.0281(6) 0.0284(5) 0.0319(5) 0.0051(4) -0.0132(4) -0.0042(4)
N1 0.0347(7) 0.0172(5) 0.0166(5) -0.0016(5) 0.0055(5) 0.0005(4)
C1 0.0338(8) 0.0147(6) 0.0150(6) 0.0018(5) -0.0001(5) -0.0009(5)
C2 0.0224(7) 0.0147(6) 0.0152(6) 0.0014(5) -0.0015(5) -0.0043(5)
C3 0.0174(6) 0.0141(5) 0.0133(5) -0.0003(5) 0.0004(4) -0.0027(4)
C4 0.0173(6) 0.0146(6) 0.0148(5) -0.0012(5) 0.0015(5) -0.0031(4)
C5 0.0158(6) 0.0169(6) 0.0157(6) -0.0009(5) 0.0028(4) -0.0017(5)
C6 0.0163(6) 0.0211(6) 0.0159(6) 0.0010(5) -0.0009(5) -0.0056(5)
C7 0.0155(6) 0.0306(7) 0.0217(6) -0.0043(5) 0.0059(5) -0.0076(5)
C8 0.0248(7) 0.0261(7) 0.0204(6) -0.0070(6) 0.0097(5) -0.0034(5)
C9 0.0246(7) 0.0162(6) 0.0157(6) -0.0026(5) 0.0045(5) -0.0029(5)
C10 0.0456(9) 0.0204(7) 0.0217(7) 0.0052(6) -0.0018(6) 0.0041(5)
C11 0.0242(7) 0.0172(6) 0.0207(6) 0.0055(5) -0.0039(5) 0.0016(5)
C12 0.0279(8) 0.0373(9) 0.0320(8) 0.0138(7) -0.0028(6) -0.0102(7)
C13 0.0122(6) 0.0159(6) 0.0163(6) 0.0035(4) 0.0007(4) -0.0002(4)
C14 0.0138(6) 0.0163(6) 0.0174(6) 0.0010(5) -0.0009(5) -0.0028(5)
C15 0.0192(6) 0.0242(7) 0.0160(6) 0.0026(5) 0.0021(5) -0.0002(5)
C16 0.0174(6) 0.0223(7) 0.0232(6) 0.0006(5) 0.0058(5) 0.0027(5)
C17 0.0138(6) 0.0194(6) 0.0270(7) -0.0009(5) 0.0021(5) -0.0031(5)
C18 0.0142(6) 0.0194(6) 0.0181(6) 0.0019(5) -0.0005(5) -0.0031(5)

loop_
_atom_type_symbol
_atom_type_description
_atom_type_scat_dispersion_real
_atom_type_scat_dispersion_imag
_atom_type_scat_source
C C 0.0030 0.0020 'International Tables Vol C Tables 4.2.6.8 and 6.1.1.4'
H H 0.0000 0.0000 'International Tables Vol C Tables 4.2.6.8 and 6.1.1.4'
Cl Cl 0.1480 0.1590 'International Tables Vol C Tables 4.2.6.8 and 6.1.1.4'
N N 0.0060 0.0030 'International Tables Vol C Tables 4.2.6.8 and 6.1.1.4'
O O 0.0110 0.0060 'International Tables Vol C Tables 4.2.6.8 and 6.1.1.4'

loop_
_geom_angle_atom_site_label_1
_geom_angle_atom_site_label_2
_geom_angle_atom_site_label_3
_geom_angle_site_symmetry_1
_geom_angle_site_symmetry_3
_geom_angle
_geom_angle_publ_flag
C1 N1 C9 . . 118.31(11) ?
N1 C1 C2 . . 122.63(12) ?
N1 C1 C10 . . 117.20(13) ?
C2 C1 C10 . . 120.16(13) ?
C3 C2 C1 . . 120.06(12) ?
C3 C2 C11 . . 120.27(12) ?
C1 C2 C11 . . 119.66(11) ?
C2 C3 C4 . . 118.32(11) ?
C2 C3 C13 . . 120.71(11) ?
C4 C3 C13 . . 120.96(11) ?
C5 C4 C9 . . 119.40(12) ?
C5 C4 C3 . . 122.74(11) ?
C9 C4 C3 . . 117.86(11) ?
C6 C5 C4 . . 119.41(12) ?
C6 C5 H5 . . 120.3 ?
C4 C5 H5 . . 120.3 ?
C5 C6 C7 . . 122.21(12) ?
C5 C6 Cl1 . . 118.85(10) ?
C7 C6 Cl1 . . 118.94(10) ?
C8 C7 C6 . . 118.96(12) ?
C8 C7 H7 . . 120.5 ?
C6 C7 H7 . . 120.5 ?
C7 C8 C9 . . 120.97(12) ?
C7 C8 H8 . . 119.5 ?
C9 C8 H8 . . 119.5 ?
N1 C9 C8 . . 118.21(12) ?
N1 C9 C4 . . 122.76(12) ?
C8 C9 C4 . . 119.03(12) ?
C1 C10 H10A . . 109.5 ?
C1 C10 H10B . . 109.5 ?
H10A C10 H10B . . 109.5 ?
C1 C10 H10C . . 109.5 ?
H10A C10 H10C . . 109.5 ?
H10B C10 H10C . . 109.5 ?
O1 C11 C12 . . 122.95(13) ?
O1 C11 C2 . . 120.52(12) ?
C12 C11 C2 . . 116.51(12) ?
C11 C12 H12A . . 109.5 ?
C11 C12 H12B . . 109.5 ?
H12A C12 H12B . . 109.5 ?
C11 C12 H12C . . 109.5 ?
H12A C12 H12C . . 109.5 ?
H12B C12 H12C . . 109.5 ?
C14 C13 C18 . . 117.70(11) ?
C14 C13 C3 . . 122.28(11) ?
C18 C13 C3 . . 120.00(11) ?
C15 C14 C13 . . 121.65(12) ?
C15 C14 Cl2 . . 118.18(10) ?
C13 C14 Cl2 . . 120.13(10) ?
C16 C15 C14 . . 119.32(12) ?
C16 C15 H15 . . 120.3 ?
C14 C15 H15 . . 120.3 ?
C17 C16 C15 . . 120.22(12) ?
C17 C16 H16 . . 119.9 ?
C15 C16 H16 . . 119.9 ?
C16 C17 C18 . . 119.95(12) ?
C16 C17 H17 . . 120.0 ?
C18 C17 H17 . . 120.0 ?
C17 C18 C13 . . 121.15(12) ?
C17 C18 H18 . . 119.4 ?
C13 C18 H18 . . 119.4 ?

loop_
_geom_bond_atom_site_label_1
_geom_bond_atom_site_label_2
_geom_bond_site_symmetry_2
_geom_bond_distance
_geom_bond_publ_flag
Cl1 C6 . 1.7415(14) ?
Cl2 C14 . 1.7405(13) ?
O1 C11 . 1.2095(17) ?
N1 C1 . 1.3181(19) ?
N1 C9 . 1.3713(17) ?
C1 C2 . 1.4297(18) ?
C1 C10 . 1.5055(19) ?
C2 C3 . 1.3722(17) ?
C2 C11 . 1.5091(19) ?
C3 C4 . 1.4250(17) ?
C3 C13 . 1.4932(17) ?
C4 C5 . 1.4137(17) ?
C4 C9 . 1.4186(17) ?
C5 C6 . 1.3649(17) ?
C5 H5 . 0.9500 ?
C6 C7 . 1.4077(18) ?
C7 C8 . 1.371(2) ?
C7 H7 . 0.9500 ?
C8 C9 . 1.4150(19) ?
C8 H8 . 0.9500 ?
C10 H10A . 0.9800 ?
C10 H10B . 0.9800 ?
C10 H10C . 0.9800 ?
C11 C12 . 1.4996(19) ?
C12 H12A . 0.9800 ?
C12 H12B . 0.9800 ?
C12 H12C . 0.9800 ?
C13 C14 . 1.3956(17) ?
C13 C18 . 1.3997(18) ?
C14 C15 . 1.3912(18) ?
C15 C16 . 1.3874(19) ?
C15 H15 . 0.9500 ?
C16 C17 . 1.3860(19) ?
C16 H16 . 0.9500 ?
C17 C18 . 1.3871(18) ?
C17 H17 . 0.9500 ?
C18 H18 . 0.9500 ?

loop_
_geom_hbond_atom_site_label_D
_geom_hbond_atom_site_label_H
_geom_hbond_atom_site_label_A
_geom_hbond_site_symmetry_A
_geom_hbond_distance_DH
_geom_hbond_distance_HA
_geom_hbond_distance_DA
_geom_hbond_angle_DHA
C18 H18 O1 3_677 0.95 2.59 3.2460(17) 127

loop_
_geom_torsion_atom_site_label_1
_geom_torsion_atom_site_label_2
_geom_torsion_atom_site_label_3
_geom_torsion_atom_site_label_4
_geom_torsion_site_symmetry_1
_geom_torsion_site_symmetry_2
_geom_torsion_site_symmetry_3
_geom_torsion_site_symmetry_4
_geom_torsion
_geom_torsion_publ_flag
C9 N1 C1 C2 . . . . -1.68(19) ?
C9 N1 C1 C10 . . . . 179.92(11) ?
N1 C1 C2 C3 . . . . 1.17(19) ?
C10 C1 C2 C3 . . . . 179.53(12) ?
N1 C1 C2 C11 . . . . -177.73(12) ?
C10 C1 C2 C11 . . . . 0.63(18) ?
C1 C2 C3 C4 . . . . 1.04(17) ?
C11 C2 C3 C4 . . . . 179.94(11) ?
C1 C2 C3 C13 . . . . 179.73(11) ?
C11 C2 C3 C13 . . . . -1.37(18) ?
C2 C3 C4 C5 . . . . 177.58(11) ?
C13 C3 C4 C5 . . . . -1.11(18) ?
C2 C3 C4 C9 . . . . -2.57(17) ?
C13 C3 C4 C9 . . . . 178.74(11) ?
C9 C4 C5 C6 . . . . -1.52(18) ?
C3 C4 C5 C6 . . . . 178.33(11) ?
C4 C5 C6 C7 . . . . -0.03(19) ?
C4 C5 C6 Cl1 . . . . -179.77(9) ?
C5 C6 C7 C8 . . . . 1.0(2) ?
Cl1 C6 C7 C8 . . . . -179.22(10) ?
C6 C7 C8 C9 . . . . -0.5(2) ?
C1 N1 C9 C8 . . . . 179.94(12) ?
C1 N1 C9 C4 . . . . -0.02(19) ?
C7 C8 C9 N1 . . . . 178.98(12) ?
C7 C8 C9 C4 . . . . -1.06(19) ?
C5 C4 C9 N1 . . . . -178.00(11) ?
C3 C4 C9 N1 . . . . 2.15(18) ?
C5 C4 C9 C8 . . . . 2.05(18) ?
C3 C4 C9 C8 . . . . -177.80(11) ?
C3 C2 C11 O1 . . . . 102.83(15) ?
C1 C2 C11 O1 . . . . -78.27(17) ?
C3 C2 C11 C12 . . . . -78.41(16) ?
C1 C2 C11 C12 . . . . 100.49(15) ?
C2 C3 C13 C14 . . . . 110.11(14) ?
C4 C3 C13 C14 . . . . -71.23(16) ?
C2 C3 C13 C18 . . . . -68.30(16) ?
C4 C3 C13 C18 . . . . 110.35(14) ?
C18 C13 C14 C15 . . . . 0.86(18) ?
C3 C13 C14 C15 . . . . -177.59(12) ?
C18 C13 C14 Cl2 . . . . 178.64(9) ?
C3 C13 C14 Cl2 . . . . 0.19(17) ?
C13 C14 C15 C16 . . . . -1.16(19) ?
Cl2 C14 C15 C16 . . . . -178.98(10) ?
C14 C15 C16 C17 . . . . 0.3(2) ?
C15 C16 C17 C18 . . . . 0.8(2) ?
C16 C17 C18 C13 . . . . -1.13(19) ?
C14 C13 C18 C17 . . . . 0.29(18) ?
C3 C13 C18 C17 . . . . 178.78(11) ?

loop_
_cod_related_entry_id
_cod_related_entry_database
_cod_related_entry_code
1 ChemSpider 13076683
